data_1506131
loop_
_publ_author_name
'Hogan, Anne-Marie L'
'O'Shea, Donal F'

_publ_section_title
;
 Regioselective carbolithiation of o-amino-(E)-stilbenes: cascade route to
 the quinoline scaffold.
;
_journal_issue 17
_journal_name_full 'Organic letters'
_journal_page_first 3769
_journal_page_last 3772
_journal_paper_doi 10.1021/ol061348n
_journal_volume 8
_journal_year 2006
_chemical_formula_sum 'C24 H31 N O3'
_chemical_formula_weight 381.50
_chemical_name_systematic
; 
 ? 
;
_space_group_IT_number 61
_symmetry_cell_setting orthorhombic
_symmetry_space_group_name_Hall '-P 2ac 2ab'
_symmetry_space_group_name_H-M 'P b c a'
_atom_sites_solution_hydrogens geom
_atom_sites_solution_primary direct
_atom_sites_solution_secondary difmap
_audit_creation_method SHELXL-97
_cell_angle_alpha 90.00
_cell_angle_beta 90.00
_cell_angle_gamma 90.00
_cell_formula_units_Z 8
_cell_length_a 21.570(5)
_cell_length_b 8.3502(19)
_cell_length_c 23.271(5)
_cell_measurement_reflns_used 3148
_cell_measurement_temperature 100(2)
_cell_measurement_theta_max 20.78
_cell_measurement_theta_min 2.58
_cell_volume 4191.4(16)
_computing_cell_refinement 'Bruker SMART'
_computing_data_collection 'Bruker SMART'
_computing_data_reduction 'Bruker SAINT'
_computing_molecular_graphics 'Bruker SHELXTL'
_computing_publication_material 'Bruker SHELXTL'
_computing_structure_refinement 'SHELXL-97 (Sheldrick, 1997)'
_computing_structure_solution 'SHELXS-97 (Sheldrick, 1990)'
_diffrn_ambient_temperature 100(2)
_diffrn_measured_fraction_theta_full 0.968
_diffrn_measured_fraction_theta_max 0.968
_diffrn_measurement_device_type 'CCD area detector'
_diffrn_measurement_method 'phi and omega scans'
_diffrn_radiation_monochromator graphite
_diffrn_radiation_source 'fine-focus sealed tube'
_diffrn_radiation_type MoK\a
_diffrn_radiation_wavelength 0.71073
_diffrn_reflns_av_R_equivalents 0.0813
_diffrn_reflns_av_sigmaI/netI 0.0566
_diffrn_reflns_limit_h_max 21
_diffrn_reflns_limit_h_min -21
_diffrn_reflns_limit_k_max 8
_diffrn_reflns_limit_k_min -8
_diffrn_reflns_limit_l_max 23
_diffrn_reflns_limit_l_min -23
_diffrn_reflns_number 17396
_diffrn_reflns_theta_full 20.86
_diffrn_reflns_theta_max 20.86
_diffrn_reflns_theta_min 1.75
_exptl_absorpt_coefficient_mu 0.079
_exptl_absorpt_correction_T_max 0.9961
_exptl_absorpt_correction_T_min 0.6600
_exptl_absorpt_correction_type multi-scan
_exptl_absorpt_process_details SADABS
_exptl_crystal_colour colourless
_exptl_crystal_density_diffrn 1.209
_exptl_crystal_density_method 'not measured'
_exptl_crystal_description rod
_exptl_crystal_F_000 1648
_exptl_crystal_size_max 0.25
_exptl_crystal_size_mid 0.05
_exptl_crystal_size_min 0.05
_refine_diff_density_max 0.156
_refine_diff_density_min -0.173
_refine_diff_density_rms 0.043
_refine_ls_extinction_method none
_refine_ls_goodness_of_fit_ref 1.034
_refine_ls_hydrogen_treatment constr
_refine_ls_matrix_type full
_refine_ls_number_parameters 260
_refine_ls_number_reflns 2140
_refine_ls_number_restraints 0
_refine_ls_restrained_S_all 1.034
_refine_ls_R_factor_all 0.0600
_refine_ls_R_factor_gt 0.0393
_refine_ls_shift/su_max 0.002
_refine_ls_shift/su_mean 0.000
_refine_ls_structure_factor_coef Fsqd
_refine_ls_weighting_details 'calc w=1/[\s^2^(Fo^2^)+(0.0332P)^2^+1.3109P] where P=(Fo^2^+2Fc^2^)/3'
_refine_ls_weighting_scheme calc
_refine_ls_wR_factor_gt 0.0791
_refine_ls_wR_factor_ref 0.0881
_reflns_number_gt 1644
_reflns_number_total 2140
_reflns_threshold_expression >2sigma(I)
_cod_data_source_file ol061348nsi20060602_082131.cif
_cod_data_source_block osh25
_cod_depositor_comments
;
The following automatic conversions were performed:

'_symmetry_cell_setting' value 'Orthorhombic' changed to
'orthorhombic' according to
/home/saulius/struct/CIF-dictionaries/cif_core.dic dictionary named
'cif_core.dic' version 2.4.1 from 2010-06-29.

Automatic conversion script
Id: cif_fix_values 1715 2011-07-08 13:25:40Z adriana 
;
_cod_original_cell_volume 4191.5(16)
_cod_database_code 1506131

loop_
_symmetry_equiv_pos_as_xyz
'x, y, z'
'-x+1/2, -y, z+1/2'
'-x, y+1/2, -z+1/2'
'x+1/2, -y+1/2, -z'
'-x, -y, -z'
'x-1/2, y, -z-1/2'
'x, -y-1/2, z-1/2'
'-x-1/2, y-1/2, z'

loop_
_atom_site_label
_atom_site_type_symbol
_atom_site_fract_x
_atom_site_fract_y
_atom_site_fract_z
_atom_site_U_iso_or_equiv
_atom_site_adp_type
_atom_site_occupancy
_atom_site_symmetry_multiplicity
_atom_site_calc_flag
_atom_site_refinement_flags
C1 C 0.96470(10) 0.3421(3) 0.38397(11) 0.0184(7) Uani 1 1 d .
H1 H 0.9361 0.4066 0.3594 0.022 Uiso 1 1 calc R
O1 O 0.99771(7) 0.45055(18) 0.41821(8) 0.0224(5) Uani 1 1 d .
H1O H 1.0311 0.4082 0.4290 0.034 Uiso 1 1 calc R
C2 C 0.92428(10) 0.2292(3) 0.41953(11) 0.0182(6) Uani 1 1 d .
H2 H 0.9510 0.1814 0.4502 0.022 Uiso 1 1 calc R
C3 C 0.87414(10) 0.3261(3) 0.44882(12) 0.0184(6) Uani 1 1 d .
C4 C 0.87751(11) 0.3616(3) 0.50680(13) 0.0271(7) Uani 1 1 d .
H4 H 0.9105 0.3193 0.5292 0.032 Uiso 1 1 calc R
C5 C 0.83319(13) 0.4585(3) 0.53271(14) 0.0357(8) Uani 1 1 d .
H5 H 0.8358 0.4809 0.5727 0.043 Uiso 1 1 calc R
C6 C 0.78573(12) 0.5219(3) 0.50083(15) 0.0352(8) Uani 1 1 d .
H6 H 0.7557 0.5890 0.5185 0.042 Uiso 1 1 calc R
C7 C 0.78180(12) 0.4880(3) 0.44315(14) 0.0306(8) Uani 1 1 d .
H7 H 0.7492 0.5325 0.4208 0.037 Uiso 1 1 calc R
C8 C 0.82525(11) 0.3892(3) 0.41756(12) 0.0234(7) Uani 1 1 d .
H8 H 0.8215 0.3643 0.3779 0.028 Uiso 1 1 calc R
C9 C 0.89782(11) 0.0882(3) 0.38238(11) 0.0167(6) Uani 1 1 d .
H9 H 0.8517 0.0960 0.3852 0.020 Uiso 1 1 calc R
C10 C 0.91564(10) -0.0798(3) 0.40806(12) 0.0199(7) Uani 1 1 d .
C11 C 0.89328(11) -0.0905(3) 0.47001(12) 0.0259(7) Uani 1 1 d .
H11A H 0.8486 -0.0701 0.4714 0.039 Uiso 1 1 calc R
H11B H 0.9150 -0.0106 0.4933 0.039 Uiso 1 1 calc R
H11C H 0.9019 -0.1978 0.4851 0.039 Uiso 1 1 calc R
C12 C 0.88299(11) -0.2131(3) 0.37449(11) 0.0253(7) Uani 1 1 d .
H12A H 0.8925 -0.3169 0.3921 0.038 Uiso 1 1 calc R
H12B H 0.8975 -0.2126 0.3346 0.038 Uiso 1 1 calc R
H12C H 0.8381 -0.1951 0.3753 0.038 Uiso 1 1 calc R
C13 C 0.98508(10) -0.1087(3) 0.40546(12) 0.0248(7) Uani 1 1 d .
H13A H 0.9944 -0.2161 0.4201 0.037 Uiso 1 1 calc R
H13B H 1.0064 -0.0287 0.4291 0.037 Uiso 1 1 calc R
H13C H 0.9992 -0.0998 0.3656 0.037 Uiso 1 1 calc R
C14 C 0.91330(11) 0.1033(3) 0.31908(12) 0.0175(6) Uani 1 1 d .
C15 C 0.87353(11) 0.0457(3) 0.27678(12) 0.0209(7) Uani 1 1 d .
H15 H 0.8344 0.0033 0.2876 0.025 Uiso 1 1 calc R
C16 C 0.88988(12) 0.0492(3) 0.21947(12) 0.0234(7) Uani 1 1 d .
H16 H 0.8625 0.0065 0.1914 0.028 Uiso 1 1 calc R
C17 C 0.94600(12) 0.1146(3) 0.20275(13) 0.0228(7) Uani 1 1 d .
H17 H 0.9577 0.1146 0.1634 0.027 Uiso 1 1 calc R
C18 C 0.98494(11) 0.1798(3) 0.24364(12) 0.0198(7) Uani 1 1 d .
H18 H 1.0227 0.2291 0.2324 0.024 Uiso 1 1 calc R
C19 C 0.96859(11) 0.1729(3) 0.30108(12) 0.0171(6) Uani 1 1 d .
N N 1.00490(8) 0.2488(2) 0.34466(9) 0.0175(5) Uani 1 1 d .
C20 C 1.06463(11) 0.2116(3) 0.35738(13) 0.0177(6) Uani 1 1 d .
O2 O 1.09120(7) 0.25362(19) 0.40093(8) 0.0248(5) Uani 1 1 d .
O3 O 1.09040(7) 0.12479(19) 0.31512(8) 0.0211(4) Uani 1 1 d .
C21 C 1.15319(10) 0.0560(3) 0.32156(12) 0.0222(7) Uani 1 1 d .
C22 C 1.15416(11) -0.0616(3) 0.37072(12) 0.0273(7) Uani 1 1 d .
H22A H 1.1472 -0.0045 0.4069 0.041 Uiso 1 1 calc R
H22B H 1.1945 -0.1154 0.3720 0.041 Uiso 1 1 calc R
H22C H 1.1214 -0.1414 0.3652 0.041 Uiso 1 1 calc R
C23 C 1.16134(12) -0.0286(3) 0.26419(12) 0.0274(7) Uani 1 1 d .
H23A H 1.1278 -0.1062 0.2588 0.041 Uiso 1 1 calc R
H23B H 1.2013 -0.0844 0.2637 0.041 Uiso 1 1 calc R
H23C H 1.1602 0.0505 0.2331 0.041 Uiso 1 1 calc R
C24 C 1.20136(11) 0.1868(3) 0.32816(13) 0.0347(8) Uani 1 1 d .
H24A H 1.1973 0.2634 0.2965 0.052 Uiso 1 1 calc R
H24B H 1.2429 0.1393 0.3275 0.052 Uiso 1 1 calc R
H24C H 1.1950 0.2424 0.3648 0.052 Uiso 1 1 calc R

loop_
_atom_site_aniso_label
_atom_site_aniso_U_11
_atom_site_aniso_U_22
_atom_site_aniso_U_33
_atom_site_aniso_U_23
_atom_site_aniso_U_13
_atom_site_aniso_U_12
C1 0.0221(14) 0.0141(14) 0.0190(17) -0.0032(13) 0.0011(12) 0.0012(12)
O1 0.0268(10) 0.0151(9) 0.0252(12) -0.0045(9) -0.0016(9) -0.0015(8)
C2 0.0240(14) 0.0138(13) 0.0168(17) 0.0026(13) -0.0006(12) 0.0015(11)
C3 0.0246(15) 0.0080(13) 0.0227(19) 0.0004(13) 0.0049(13) -0.0055(11)
C4 0.0274(15) 0.0248(16) 0.029(2) -0.0032(15) 0.0019(14) -0.0020(13)
C5 0.0402(18) 0.0340(17) 0.033(2) -0.0148(16) 0.0087(17) -0.0046(15)
C6 0.0321(18) 0.0231(17) 0.050(3) -0.0101(16) 0.0162(17) -0.0014(14)
C7 0.0238(15) 0.0234(16) 0.045(2) 0.0045(15) 0.0037(15) 0.0010(13)
C8 0.0249(15) 0.0208(14) 0.0245(19) 0.0003(13) 0.0041(14) -0.0005(13)
C9 0.0202(14) 0.0141(14) 0.0159(18) 0.0001(12) 0.0011(12) -0.0004(11)
C10 0.0274(15) 0.0122(14) 0.0201(18) 0.0009(12) 0.0028(13) -0.0003(12)
C11 0.0326(15) 0.0199(15) 0.025(2) 0.0049(13) -0.0003(13) -0.0012(12)
C12 0.0340(15) 0.0143(15) 0.0278(19) 0.0007(13) 0.0032(13) -0.0027(12)
C13 0.0306(16) 0.0159(14) 0.0277(19) 0.0037(13) -0.0017(13) 0.0018(12)
C14 0.0230(14) 0.0103(13) 0.0193(18) 0.0010(12) -0.0024(14) 0.0025(12)
C15 0.0274(15) 0.0134(14) 0.022(2) 0.0000(13) 0.0012(14) -0.0013(11)
C16 0.0326(17) 0.0152(15) 0.022(2) -0.0032(13) -0.0048(14) -0.0007(12)
C17 0.0354(16) 0.0145(14) 0.0184(18) -0.0003(13) 0.0023(14) 0.0051(13)
C18 0.0234(15) 0.0135(13) 0.023(2) 0.0015(13) 0.0035(14) 0.0015(12)
C19 0.0216(15) 0.0122(13) 0.0174(19) -0.0006(12) -0.0009(13) 0.0027(12)
N 0.0196(12) 0.0160(11) 0.0167(14) -0.0006(10) -0.0002(11) 0.0005(10)
C20 0.0251(17) 0.0118(14) 0.0162(19) 0.0034(13) 0.0029(15) -0.0020(12)
O2 0.0276(10) 0.0235(10) 0.0232(13) -0.0037(9) -0.0049(9) 0.0011(8)
O3 0.0208(9) 0.0198(9) 0.0228(12) -0.0018(9) 0.0026(8) 0.0029(8)
C21 0.0188(15) 0.0186(14) 0.029(2) -0.0022(14) 0.0002(12) 0.0038(11)
C22 0.0304(16) 0.0233(15) 0.028(2) -0.0010(14) -0.0014(13) 0.0065(12)
C23 0.0315(16) 0.0213(15) 0.029(2) 0.0022(14) 0.0041(14) 0.0049(12)
C24 0.0252(15) 0.0242(16) 0.055(2) -0.0049(15) 0.0022(14) -0.0007(13)

loop_
_atom_type_symbol
_atom_type_description
_atom_type_scat_dispersion_real
_atom_type_scat_dispersion_imag
_atom_type_scat_source
C C 0.0033 0.0016 'International Tables Vol C Tables 4.2.6.8 and 6.1.1.4'
H H 0.0000 0.0000 'International Tables Vol C Tables 4.2.6.8 and 6.1.1.4'
N N 0.0061 0.0033 'International Tables Vol C Tables 4.2.6.8 and 6.1.1.4'
O O 0.0106 0.0060 'International Tables Vol C Tables 4.2.6.8 and 6.1.1.4'

loop_
_geom_angle_atom_site_label_1
_geom_angle_atom_site_label_2
_geom_angle_atom_site_label_3
_geom_angle
O1 C1 N 113.17(18)
O1 C1 C2 112.4(2)
N C1 C2 110.15(19)
O1 C1 H1 106.9
N C1 H1 106.9
C2 C1 H1 106.9
C1 O1 H1O 109.5
C3 C2 C1 108.79(18)
C3 C2 C9 112.94(19)
C1 C2 C9 111.9(2)
C3 C2 H2 107.7
C1 C2 H2 107.7
C9 C2 H2 107.7
C4 C3 C8 118.1(2)
C4 C3 C2 121.1(2)
C8 C3 C2 120.7(2)
C3 C4 C5 120.8(3)
C3 C4 H4 119.6
C5 C4 H4 119.6
C6 C5 C4 120.3(3)
C6 C5 H5 119.9
C4 C5 H5 119.9
C5 C6 C7 119.7(3)
C5 C6 H6 120.2
C7 C6 H6 120.2
C6 C7 C8 120.1(3)
C6 C7 H7 120.0
C8 C7 H7 120.0
C7 C8 C3 121.1(3)
C7 C8 H8 119.4
C3 C8 H8 119.4
C14 C9 C2 113.15(19)
C14 C9 C10 112.94(19)
C2 C9 C10 111.80(19)
C14 C9 H9 106.1
C2 C9 H9 106.1
C10 C9 H9 106.1
C13 C10 C11 109.9(2)
C13 C10 C12 108.6(2)
C11 C10 C12 107.1(2)
C13 C10 C9 111.5(2)
C11 C10 C9 109.5(2)
C12 C10 C9 110.0(2)
C10 C11 H11A 109.5
C10 C11 H11B 109.5
H11A C11 H11B 109.5
C10 C11 H11C 109.5
H11A C11 H11C 109.5
H11B C11 H11C 109.5
C10 C12 H12A 109.5
C10 C12 H12B 109.5
H12A C12 H12B 109.5
C10 C12 H12C 109.5
H12A C12 H12C 109.5
H12B C12 H12C 109.5
C10 C13 H13A 109.5
C10 C13 H13B 109.5
H13A C13 H13B 109.5
C10 C13 H13C 109.5
H13A C13 H13C 109.5
H13B C13 H13C 109.5
C19 C14 C15 117.4(2)
C19 C14 C9 121.1(2)
C15 C14 C9 121.5(2)
C16 C15 C14 121.3(2)
C16 C15 H15 119.4
C14 C15 H15 119.4
C15 C16 C17 120.2(2)
C15 C16 H16 119.9
C17 C16 H16 119.9
C18 C17 C16 119.6(3)
C18 C17 H17 120.2
C16 C17 H17 120.2
C17 C18 C19 119.6(2)
C17 C18 H18 120.2
C19 C18 H18 120.2
C18 C19 C14 121.8(2)
C18 C19 N 121.8(2)
C14 C19 N 116.2(2)
C20 N C19 124.9(2)
C20 N C1 122.7(2)
C19 N C1 110.51(17)
O2 C20 O3 124.8(2)
O2 C20 N 124.2(2)
O3 C20 N 110.9(2)
C20 O3 C21 121.0(2)
O3 C21 C22 110.04(19)
O3 C21 C24 110.98(19)
C22 C21 C24 112.5(2)
O3 C21 C23 101.38(19)
C22 C21 C23 111.2(2)
C24 C21 C23 110.1(2)
C21 C22 H22A 109.5
C21 C22 H22B 109.5
H22A C22 H22B 109.5
C21 C22 H22C 109.5
H22A C22 H22C 109.5
H22B C22 H22C 109.5
C21 C23 H23A 109.5
C21 C23 H23B 109.5
H23A C23 H23B 109.5
C21 C23 H23C 109.5
H23A C23 H23C 109.5
H23B C23 H23C 109.5
C21 C24 H24A 109.5
C21 C24 H24B 109.5
H24A C24 H24B 109.5
C21 C24 H24C 109.5
H24A C24 H24C 109.5
H24B C24 H24C 109.5

loop_
_geom_bond_atom_site_label_1
_geom_bond_atom_site_label_2
_geom_bond_distance
C1 O1 1.401(3)
C1 N 1.482(3)
C1 C2 1.527(3)
C1 H1 1.0000
O1 H1O 0.8400
C2 C3 1.513(3)
C2 C9 1.568(3)
C2 H2 1.0000
C3 C4 1.384(4)
C3 C8 1.385(3)
C4 C5 1.390(4)
C4 H4 0.9500
C5 C6 1.370(4)
C5 H5 0.9500
C6 C7 1.375(4)
C6 H6 0.9500
C7 C8 1.383(4)
C7 H7 0.9500
C8 H8 0.9500
C9 C14 1.516(4)
C9 C10 1.573(3)
C9 H9 1.0000
C10 C13 1.518(3)
C10 C11 1.523(4)
C10 C12 1.531(3)
C11 H11A 0.9800
C11 H11B 0.9800
C11 H11C 0.9800
C12 H12A 0.9800
C12 H12B 0.9800
C12 H12C 0.9800
C13 H13A 0.9800
C13 H13B 0.9800
C13 H13C 0.9800
C14 C19 1.391(3)
C14 C15 1.391(3)
C15 C16 1.380(3)
C15 H15 0.9500
C16 C17 1.384(3)
C16 H16 0.9500
C17 C18 1.381(4)
C17 H17 0.9500
C18 C19 1.384(3)
C18 H18 0.9500
C19 N 1.430(3)
N C20 1.358(3)
C20 O2 1.216(3)
C20 O3 1.342(3)
O3 C21 1.479(3)
C21 C22 1.508(4)
C21 C24 1.516(3)
C21 C23 1.521(4)
C22 H22A 0.9800
C22 H22B 0.9800
C22 H22C 0.9800
C23 H23A 0.9800
C23 H23B 0.9800
C23 H23C 0.9800
C24 H24A 0.9800
C24 H24B 0.9800
C24 H24C 0.9800

loop_
_geom_hbond_atom_site_label_D
_geom_hbond_atom_site_label_H
_geom_hbond_atom_site_label_A
_geom_hbond_distance_DH
_geom_hbond_distance_HA
_geom_hbond_distance_DA
_geom_hbond_angle_DHA
O1 H1O O2 0.84 1.94 2.633(2) 138.7

loop_
_geom_torsion_atom_site_label_1
_geom_torsion_atom_site_label_2
_geom_torsion_atom_site_label_3
_geom_torsion_atom_site_label_4
_geom_torsion
O1 C1 C2 C3 65.6(3)
N C1 C2 C3 -167.2(2)
O1 C1 C2 C9 -168.93(18)
N C1 C2 C9 -41.7(3)
C1 C2 C3 C4 -104.3(3)
C9 C2 C3 C4 130.9(2)
C1 C2 C3 C8 72.1(3)
C9 C2 C3 C8 -52.7(3)
C8 C3 C4 C5 -0.3(4)
C2 C3 C4 C5 176.2(2)
C3 C4 C5 C6 -0.8(4)
C4 C5 C6 C7 0.6(4)
C5 C6 C7 C8 0.5(4)
C6 C7 C8 C3 -1.6(4)
C4 C3 C8 C7 1.5(3)
C2 C3 C8 C7 -175.0(2)
C3 C2 C9 C14 118.0(2)
C1 C2 C9 C14 -5.1(3)
C3 C2 C9 C10 -113.1(2)
C1 C2 C9 C10 123.7(2)
C14 C9 C10 C13 63.2(3)
C2 C9 C10 C13 -65.8(3)
C14 C9 C10 C11 -174.84(19)
C2 C9 C10 C11 56.2(2)
C14 C9 C10 C12 -57.3(3)
C2 C9 C10 C12 173.70(19)
C2 C9 C14 C19 32.7(3)
C10 C9 C14 C19 -95.6(2)
C2 C9 C14 C15 -148.5(2)
C10 C9 C14 C15 83.2(3)
C19 C14 C15 C16 3.7(3)
C9 C14 C15 C16 -175.2(2)
C14 C15 C16 C17 -1.8(4)
C15 C16 C17 C18 -1.5(3)
C16 C17 C18 C19 2.7(3)
C17 C18 C19 C14 -0.7(3)
C17 C18 C19 N -175.3(2)
C15 C14 C19 C18 -2.4(3)
C9 C14 C19 C18 176.4(2)
C15 C14 C19 N 172.4(2)
C9 C14 C19 N -8.7(3)
C18 C19 N C20 -62.3(3)
C14 C19 N C20 122.9(2)
C18 C19 N C1 132.6(2)
C14 C19 N C1 -42.2(3)
O1 C1 N C20 29.8(3)
C2 C1 N C20 -97.0(2)
O1 C1 N C19 -164.78(19)
C2 C1 N C19 68.5(2)
C19 N C20 O2 -165.2(2)
C1 N C20 O2 -1.9(4)
C19 N C20 O3 15.8(3)
C1 N C20 O3 179.11(19)
O2 C20 O3 C21 7.1(3)
N C20 O3 C21 -173.84(19)
C20 O3 C21 C22 62.3(3)
C20 O3 C21 C24 -62.9(3)
C20 O3 C21 C23 -179.91(19)
